data_4324757
loop_
_publ_author_name
'Jason England'
'Erik R. Farquhar'
'Yisong Guo'
'Matthew A. Cranswick'
'Kallol Ray'
'Eckard M\"unck'
'Lawrence Que'

_publ_contact_author_address
;Department of Chemistry and Center for Metals in Biocatalysis
University of Minnesota
207 Pleasant St. SE
Minneapolis
MN 55455
USA
;
_publ_contact_author_email larryque@umn.edu
_publ_contact_author_fax +1(612)6247029
_publ_contact_author_name 'Professor Lawrence Que, Jr.'
_publ_contact_author_phone +1(612)6250389
_publ_section_title
;
 Characterization of a Tricationic trigonal Bipyramidal Iron(IV) Cyanide
 Complex, with a Very High Reduction Potential, and Its Iron(II) and
 Iron(III) Congeners
;
_journal_name_full 'Inorganic Chemistry'
_journal_page_first 2885
_journal_page_last 2896
_journal_paper_doi 10.1021/ic102094d
_journal_volume 50
_journal_year 2011
_chemical_formula_moiety 'C22 H48 Fe N11, 0.91(C F3 O3 S), 1.09(F6 Sb), C2 H3 N'
_chemical_formula_sum 'C24.91 H51 F9.28 Fe N12 O2.72 S0.91 Sb1.09'
_chemical_formula_weight 956.46
_chemical_name_common 10093a
_chemical_name_systematic
;
  ?
;
_space_group_IT_number 14
_symmetry_cell_setting monoclinic
_symmetry_space_group_name_Hall '-P 2yn'
_symmetry_space_group_name_H-M 'P 1 21/n 1'
_atom_sites_solution_hydrogens geom
_atom_sites_solution_primary direct
_atom_sites_solution_secondary difmap
_audit_creation_method SHELXL-97
_cell_angle_alpha 90.00
_cell_angle_beta 98.969(2)
_cell_angle_gamma 90.00
_cell_formula_units_Z 4
_cell_length_a 9.0565(13)
_cell_length_b 22.044(3)
_cell_length_c 20.036(3)
_cell_measurement_reflns_used 2906
_cell_measurement_temperature 123(2)
_cell_measurement_theta_max 26.97
_cell_measurement_theta_min 2.77
_cell_volume 3951.1(10)
_computing_cell_refinement 'Bruker SMART'
_computing_data_collection 'Bruker SMART'
_computing_data_reduction 'Bruker SAINT'
_computing_molecular_graphics 'Bruker SHELXTL'
_computing_publication_material 'Bruker SHELXTL'
_computing_structure_refinement 'Bruker SHELXTL'
_computing_structure_solution 'Bruker SHELXTL'
_diffrn_ambient_temperature 123(2)
_diffrn_measured_fraction_theta_full 0.989
_diffrn_measured_fraction_theta_max 0.989
_diffrn_measurement_device_type 'CCD area detector'
_diffrn_measurement_method 'phi and omega scans'
_diffrn_radiation_monochromator graphite
_diffrn_radiation_source 'sealed tube'
_diffrn_radiation_type MoK\a
_diffrn_radiation_wavelength 0.71073
_diffrn_reflns_av_R_equivalents 0.0605
_diffrn_reflns_av_sigmaI/netI 0.0465
_diffrn_reflns_limit_h_max 11
_diffrn_reflns_limit_h_min -11
_diffrn_reflns_limit_k_max 28
_diffrn_reflns_limit_k_min 0
_diffrn_reflns_limit_l_max 26
_diffrn_reflns_limit_l_min 0
_diffrn_reflns_number 46455
_diffrn_reflns_theta_full 27.52
_diffrn_reflns_theta_max 27.52
_diffrn_reflns_theta_min 1.38
_exptl_absorpt_coefficient_mu 1.248
_exptl_absorpt_correction_T_max 0.9402
_exptl_absorpt_correction_T_min 0.6352
_exptl_absorpt_correction_type multi-scan
_exptl_absorpt_process_details 'SADABS (Sheldick, 2008)'
_exptl_crystal_colour Red
_exptl_crystal_density_diffrn 1.608
_exptl_crystal_description Plate
_exptl_crystal_F_000 1944
_exptl_crystal_size_max 0.40
_exptl_crystal_size_mid 0.15
_exptl_crystal_size_min 0.05
_refine_diff_density_max 0.547
_refine_diff_density_min -0.591
_refine_diff_density_rms 0.091
_refine_ls_extinction_method none
_refine_ls_goodness_of_fit_ref 1.161
_refine_ls_hydrogen_treatment constr
_refine_ls_matrix_type full
_refine_ls_number_parameters 578
_refine_ls_number_reflns 8996
_refine_ls_number_restraints 145
_refine_ls_restrained_S_all 1.160
_refine_ls_R_factor_all 0.0778
_refine_ls_R_factor_gt 0.0485
_refine_ls_shift/su_max 0.000
_refine_ls_shift/su_mean 0.000
_refine_ls_structure_factor_coef Fsqd
_refine_ls_weighting_details 'calc w=1/[\s^2^(Fo^2^)+(0.0051P)^2^+9.9383P] where P=(Fo^2^+2Fc^2^)/3'
_refine_ls_weighting_scheme calc
_refine_ls_wR_factor_gt 0.0900
_refine_ls_wR_factor_ref 0.0989
_reflns_number_gt 6619
_reflns_number_total 8996
_reflns_threshold_expression >2sigma(I)
_cod_data_source_file ic102094d_si_002_1.cif
_cod_data_source_block 10093a
_cod_original_cell_volume 3951.2(10)
_cod_database_code 4324757

loop_
_symmetry_equiv_pos_as_xyz
'x, y, z'
'-x+1/2, y+1/2, -z+1/2'
'-x, -y, -z'
'x-1/2, -y-1/2, z-1/2'

loop_
_atom_site_label
_atom_site_type_symbol
_atom_site_fract_x
_atom_site_fract_y
_atom_site_fract_z
_atom_site_U_iso_or_equiv
_atom_site_adp_type
_atom_site_occupancy
_atom_site_symmetry_multiplicity
_atom_site_calc_flag
_atom_site_refinement_flags
_atom_site_disorder_assembly
_atom_site_disorder_group
Fe1 Fe 0.81119(5) 0.20619(2) 0.30946(2) 0.01920(13) Uani 1 1 d . . .
N1 N 1.0552(3) 0.20660(13) 0.30805(14) 0.0217(6) Uani 1 1 d . . .
N2 N 0.8120(3) 0.19166(13) 0.21029(14) 0.0229(6) Uani 1 1 d . . .
N3 N 0.8708(3) 0.13659(13) 0.37237(15) 0.0232(6) Uani 1 1 d . . .
N4 N 0.8619(3) 0.29015(13) 0.34677(14) 0.0203(6) Uani 1 1 d . . .
N5 N 0.5887(3) 0.23634(14) 0.16170(15) 0.0254(7) Uani 1 1 d . . .
N6 N 0.6777(4) 0.15476(15) 0.10791(16) 0.0315(7) Uani 1 1 d . . .
N7 N 0.6604(3) 0.07489(14) 0.35497(17) 0.0295(7) Uani 1 1 d . . .
N8 N 0.8085(3) 0.07434(14) 0.45961(16) 0.0289(7) Uani 1 1 d . . .
N9 N 0.6855(3) 0.30805(13) 0.41739(15) 0.0248(7) Uani 1 1 d . . .
N10 N 0.7771(4) 0.38952(13) 0.36450(16) 0.0299(7) Uani 1 1 d . . .
C1 C 1.0782(4) 0.20769(18) 0.23632(18) 0.0276(8) Uani 1 1 d . . .
H1A H 1.1778 0.1909 0.2323 0.033 Uiso 1 1 calc R . .
H1B H 1.0736 0.2500 0.2195 0.033 Uiso 1 1 calc R . .
C2 C 0.9577(4) 0.17016(17) 0.19486(19) 0.0282(8) Uani 1 1 d . . .
H2A H 0.9621 0.1751 0.1461 0.034 Uiso 1 1 calc R . .
H2B H 0.9716 0.1267 0.2066 0.034 Uiso 1 1 calc R . .
C3 C 0.6951(4) 0.19343(16) 0.16071(18) 0.0236(8) Uani 1 1 d . . .
C4 C 0.6242(4) 0.29729(17) 0.1875(2) 0.0299(8) Uani 1 1 d . . .
H4A H 0.7329 0.3021 0.1976 0.045 Uiso 1 1 calc R . .
H4B H 0.5805 0.3036 0.2287 0.045 Uiso 1 1 calc R . .
H4C H 0.5829 0.3271 0.1533 0.045 Uiso 1 1 calc R . .
C5 C 0.4299(4) 0.2247(2) 0.1408(2) 0.0383(10) Uani 1 1 d . . .
H5A H 0.4141 0.1812 0.1323 0.057 Uiso 1 1 calc R . .
H5B H 0.3943 0.2475 0.0994 0.057 Uiso 1 1 calc R . .
H5C H 0.3746 0.2376 0.1767 0.057 Uiso 1 1 calc R . .
C6 C 0.6025(5) 0.1718(2) 0.0405(2) 0.0427(11) Uani 1 1 d . . .
H6A H 0.6635 0.1591 0.0067 0.064 Uiso 1 1 calc R . .
H6B H 0.5890 0.2159 0.0383 0.064 Uiso 1 1 calc R . .
H6C H 0.5047 0.1519 0.0315 0.064 Uiso 1 1 calc R . .
C7 C 0.7336(6) 0.09248(19) 0.1125(2) 0.0489(12) Uani 1 1 d . . .
H7A H 0.8207 0.0893 0.0892 0.073 Uiso 1 1 calc R . .
H7B H 0.6551 0.0650 0.0913 0.073 Uiso 1 1 calc R . .
H7C H 0.7626 0.0814 0.1601 0.073 Uiso 1 1 calc R . .
C8 C 1.1170(4) 0.14979(17) 0.34196(19) 0.0262(8) Uani 1 1 d . . .
H8A H 1.2246 0.1551 0.3595 0.031 Uiso 1 1 calc R . .
H8B H 1.1063 0.1159 0.3092 0.031 Uiso 1 1 calc R . .
C9 C 1.0321(4) 0.13558(17) 0.39982(19) 0.0265(8) Uani 1 1 d . . .
H9A H 1.0611 0.0951 0.4190 0.032 Uiso 1 1 calc R . .
H9B H 1.0551 0.1662 0.4361 0.032 Uiso 1 1 calc R . .
C10 C 0.7819(4) 0.09593(16) 0.3962(2) 0.0259(8) Uani 1 1 d . . .
C11 C 0.6585(5) 0.06667(18) 0.2830(2) 0.0375(10) Uani 1 1 d . . .
H11A H 0.7609 0.0691 0.2729 0.056 Uiso 1 1 calc R . .
H11B H 0.5975 0.0985 0.2582 0.056 Uiso 1 1 calc R . .
H11C H 0.6161 0.0269 0.2693 0.056 Uiso 1 1 calc R . .
C12 C 0.5202(4) 0.06085(19) 0.3787(2) 0.0404(11) Uani 1 1 d . . .
H12A H 0.5243 0.0756 0.4251 0.061 Uiso 1 1 calc R . .
H12B H 0.5047 0.0168 0.3777 0.061 Uiso 1 1 calc R . .
H12C H 0.4375 0.0806 0.3494 0.061 Uiso 1 1 calc R . .
C13 C 0.7703(5) 0.01162(17) 0.4759(2) 0.0385(10) Uani 1 1 d . . .
H13A H 0.7507 -0.0123 0.4342 0.058 Uiso 1 1 calc R . .
H13B H 0.6809 0.0119 0.4979 0.058 Uiso 1 1 calc R . .
H13C H 0.8538 -0.0064 0.5064 0.058 Uiso 1 1 calc R . .
C14 C 0.8785(4) 0.11005(18) 0.51737(19) 0.0320(9) Uani 1 1 d . . .
H14A H 0.8872 0.1524 0.5035 0.048 Uiso 1 1 calc R . .
H14B H 0.9782 0.0938 0.5339 0.048 Uiso 1 1 calc R . .
H14C H 0.8170 0.1080 0.5535 0.048 Uiso 1 1 calc R . .
C15 C 1.1179(4) 0.26129(16) 0.34538(19) 0.0258(8) Uani 1 1 d . . .
H15A H 1.2133 0.2728 0.3305 0.031 Uiso 1 1 calc R . .
H15B H 1.1380 0.2526 0.3944 0.031 Uiso 1 1 calc R . .
C16 C 1.0075(4) 0.31260(16) 0.33176(19) 0.0253(8) Uani 1 1 d . . .
H16A H 1.0414 0.3478 0.3609 0.030 Uiso 1 1 calc R . .
H16B H 0.9980 0.3255 0.2839 0.030 Uiso 1 1 calc R . .
C17 C 0.7756(4) 0.32921(15) 0.37493(17) 0.0221(7) Uani 1 1 d . . .
C18 C 0.7231(4) 0.25544(17) 0.45987(18) 0.0292(8) Uani 1 1 d . . .
H18A H 0.8275 0.2442 0.4591 0.044 Uiso 1 1 calc R . .
H18B H 0.6578 0.2216 0.4430 0.044 Uiso 1 1 calc R . .
H18C H 0.7097 0.2650 0.5063 0.044 Uiso 1 1 calc R . .
C19 C 0.5389(4) 0.33514(19) 0.4220(2) 0.0354(9) Uani 1 1 d . . .
H19A H 0.5177 0.3674 0.3882 0.053 Uiso 1 1 calc R . .
H19B H 0.5401 0.3522 0.4672 0.053 Uiso 1 1 calc R . .
H19C H 0.4613 0.3039 0.4135 0.053 Uiso 1 1 calc R . .
C20 C 0.7626(5) 0.43270(18) 0.4189(2) 0.0425(11) Uani 1 1 d . . .
H20A H 0.7583 0.4104 0.4609 0.064 Uiso 1 1 calc R . .
H20B H 0.6709 0.4564 0.4069 0.064 Uiso 1 1 calc R . .
H20C H 0.8490 0.4600 0.4253 0.064 Uiso 1 1 calc R . .
C21 C 0.8006(5) 0.41697(18) 0.3005(2) 0.0366(10) Uani 1 1 d . . .
H21A H 0.7971 0.3854 0.2659 0.055 Uiso 1 1 calc R . .
H21B H 0.8985 0.4369 0.3063 0.055 Uiso 1 1 calc R . .
H21C H 0.7221 0.4470 0.2864 0.055 Uiso 1 1 calc R . .
C22 C 0.5806(4) 0.20819(16) 0.31106(17) 0.0224(7) Uani 1 1 d . . .
N12 N 0.4549(4) 0.21089(16) 0.31209(17) 0.0339(8) Uani 1 1 d . . .
N13 N 1.0011(6) 0.0083(2) 0.6608(2) 0.0657(13) Uani 1 1 d . . .
C23 C 0.9187(6) 0.0362(2) 0.6846(2) 0.0491(12) Uani 1 1 d . . .
C24 C 0.8156(7) 0.0745(3) 0.7140(3) 0.082(2) Uani 1 1 d . . .
H24A H 0.8630 0.0882 0.7588 0.122 Uiso 1 1 calc R . .
H24B H 0.7250 0.0515 0.7182 0.122 Uiso 1 1 calc R . .
H24C H 0.7892 0.1098 0.6848 0.122 Uiso 1 1 calc R . .
Sb1 Sb 0.44149(6) 0.15780(2) 0.57133(3) 0.0203(2) Uani 0.5555(19) 1 d PD A 1
F1 F 0.4337(9) 0.1759(5) 0.4799(2) 0.0465(11) Uani 0.5555(19) 1 d PD A 1
F2 F 0.2501(5) 0.1245(3) 0.5532(5) 0.0506(18) Uani 0.5555(19) 1 d PD A 1
F3 F 0.3604(9) 0.2336(2) 0.5850(4) 0.056(2) Uani 0.5555(19) 1 d PD A 1
F4 F 0.5235(9) 0.0820(2) 0.5578(4) 0.0402(11) Uani 0.5555(19) 1 d PD A 1
F5 F 0.6336(5) 0.1905(3) 0.5900(5) 0.0386(14) Uani 0.5555(19) 1 d PD A 1
F6 F 0.4490(8) 0.1399(5) 0.6628(2) 0.0414(7) Uani 0.5555(19) 1 d PD A 1
F1' F 0.4042(12) 0.1775(7) 0.4816(3) 0.0465(11) Uani 0.4445(19) 1 d PD A 2
F2' F 0.2439(7) 0.1457(5) 0.5443(7) 0.0506(18) Uani 0.4445(19) 1 d PD A 2
F3' F 0.3477(13) 0.2348(3) 0.5623(6) 0.056(2) Uani 0.4445(19) 1 d PD A 2
C25' C 0.3758(9) 0.1761(3) 0.5465(4) 0.031(2) Uani 0.4445(19) 1 d PD A 2
S1' S 0.5184(3) 0.14437(10) 0.60278(14) 0.0283(6) Uani 0.4445(19) 1 d PD A 2
O4' O 0.5464(15) 0.0867(4) 0.5730(6) 0.0402(11) Uani 0.4445(19) 1 d PD A 2
O5' O 0.6405(9) 0.1868(5) 0.6061(8) 0.0386(14) Uani 0.4445(19) 1 d PD A 2
O6' O 0.4577(12) 0.1394(8) 0.6651(3) 0.0414(7) Uani 0.4445(19) 1 d PD A 2
Sb2 Sb 0.73382(9) 0.47575(6) 0.62142(5) 0.0331(3) Uani 0.537(2) 1 d PU B 1
F7 F 0.6267(6) 0.4095(2) 0.5797(3) 0.073(2) Uani 0.537(2) 1 d PDU B 1
F8 F 0.6991(6) 0.5186(3) 0.5417(2) 0.074(2) Uani 0.537(2) 1 d PD B 1
F9 F 0.9086(5) 0.4433(2) 0.5981(3) 0.086(2) Uani 0.537(2) 1 d PD B 1
F10 F 0.5586(5) 0.5063(2) 0.6466(3) 0.067(2) Uani 0.537(2) 1 d PDU B 1
F11 F 0.7671(6) 0.4312(2) 0.7028(2) 0.084(2) Uani 0.537(2) 1 d PD B 1
F12 F 0.8417(5) 0.5399(2) 0.6645(3) 0.088(2) Uani 0.537(2) 1 d PD B 1
F7' F 0.7539(7) 0.5702(2) 0.6140(3) 0.0654(19) Uani 0.463(2) 1 d PD B 2
F8' F 0.6272(7) 0.5224(3) 0.5285(3) 0.074(2) Uani 0.463(2) 1 d PD B 2
F9' F 0.8697(7) 0.5145(3) 0.5485(3) 0.081(2) Uani 0.463(2) 1 d PD B 2
C26' C 0.7457(5) 0.5169(4) 0.5791(4) 0.046(3) Uani 0.463(2) 1 d PD B 2
S2' S 0.7301(5) 0.4552(2) 0.6304(3) 0.057(2) Uani 0.463(2) 1 d PDU B 2
O10' O 0.5943(8) 0.4670(3) 0.6577(4) 0.072(3) Uani 0.463(2) 1 d PDU B 2
O11' O 0.8635(8) 0.4577(4) 0.6802(4) 0.103(4) Uani 0.463(2) 1 d PD B 2
O12' O 0.7216(10) 0.4036(3) 0.5858(4) 0.082(4) Uani 0.463(2) 1 d PDU B 2

loop_
_atom_site_aniso_label
_atom_site_aniso_U_11
_atom_site_aniso_U_22
_atom_site_aniso_U_33
_atom_site_aniso_U_23
_atom_site_aniso_U_13
_atom_site_aniso_U_12
Fe1 0.0158(2) 0.0176(3) 0.0243(3) -0.0008(2) 0.00360(19) 0.0006(2)
N1 0.0195(15) 0.0234(15) 0.0230(15) 0.0005(13) 0.0056(12) 0.0018(12)
N2 0.0207(15) 0.0235(16) 0.0241(16) -0.0037(12) 0.0024(12) 0.0030(12)
N3 0.0169(14) 0.0222(16) 0.0311(17) 0.0029(13) 0.0055(12) 0.0027(12)
N4 0.0177(14) 0.0184(15) 0.0246(15) -0.0017(12) 0.0029(12) -0.0028(12)
N5 0.0212(16) 0.0264(17) 0.0274(17) 0.0039(13) -0.0003(12) 0.0012(13)
N6 0.0375(19) 0.0270(17) 0.0268(17) -0.0020(14) -0.0048(14) 0.0003(15)
N7 0.0241(16) 0.0203(16) 0.045(2) -0.0044(14) 0.0076(14) -0.0007(13)
N8 0.0300(17) 0.0220(16) 0.0374(19) 0.0061(14) 0.0142(14) 0.0010(13)
N9 0.0223(15) 0.0225(16) 0.0309(17) -0.0029(13) 0.0082(13) 0.0029(12)
N10 0.0396(19) 0.0165(15) 0.0352(19) -0.0006(13) 0.0107(15) 0.0019(14)
C1 0.0244(19) 0.031(2) 0.029(2) 0.0038(17) 0.0090(15) 0.0039(16)
C2 0.027(2) 0.030(2) 0.029(2) -0.0041(16) 0.0069(16) 0.0076(16)
C3 0.0255(19) 0.0209(19) 0.0242(19) 0.0003(15) 0.0033(15) -0.0010(15)
C4 0.031(2) 0.025(2) 0.034(2) 0.0020(17) 0.0068(17) 0.0042(16)
C5 0.0190(19) 0.053(3) 0.040(2) 0.008(2) -0.0033(17) 0.0011(18)
C6 0.052(3) 0.044(3) 0.029(2) -0.0018(19) -0.0049(19) 0.004(2)
C7 0.071(3) 0.027(2) 0.043(3) -0.009(2) -0.010(2) 0.007(2)
C8 0.0207(18) 0.027(2) 0.031(2) 0.0024(16) 0.0058(15) 0.0063(15)
C9 0.0200(18) 0.028(2) 0.033(2) 0.0079(16) 0.0060(15) 0.0017(15)
C10 0.0205(18) 0.0194(18) 0.039(2) -0.0015(16) 0.0091(16) 0.0044(15)
C11 0.034(2) 0.025(2) 0.053(3) -0.0117(19) 0.008(2) -0.0039(18)
C12 0.028(2) 0.028(2) 0.067(3) 0.004(2) 0.013(2) -0.0049(17)
C13 0.042(2) 0.022(2) 0.056(3) 0.0166(19) 0.019(2) 0.0079(18)
C14 0.034(2) 0.033(2) 0.032(2) 0.0084(17) 0.0138(17) 0.0043(18)
C15 0.0202(18) 0.029(2) 0.028(2) -0.0006(16) 0.0042(15) -0.0066(15)
C16 0.0240(19) 0.0214(19) 0.031(2) 0.0003(15) 0.0062(15) -0.0083(15)
C17 0.0228(18) 0.0210(18) 0.0208(17) -0.0018(14) -0.0014(14) -0.0018(14)
C18 0.035(2) 0.032(2) 0.0205(19) 0.0033(16) 0.0039(16) -0.0042(17)
C19 0.029(2) 0.037(2) 0.043(2) -0.0049(19) 0.0136(18) 0.0041(18)
C20 0.052(3) 0.022(2) 0.056(3) -0.014(2) 0.014(2) -0.0013(19)
C21 0.044(2) 0.025(2) 0.042(2) 0.0094(18) 0.010(2) -0.0019(18)
C22 0.0245(19) 0.0204(18) 0.0214(18) -0.0003(14) 0.0004(14) 0.0012(15)
N12 0.0278(19) 0.038(2) 0.0353(19) -0.0001(16) 0.0042(14) 0.0005(15)
N13 0.081(3) 0.059(3) 0.057(3) 0.004(2) 0.010(3) 0.015(3)
C23 0.057(3) 0.046(3) 0.042(3) 0.007(2) 0.000(2) 0.004(2)
C24 0.083(4) 0.105(5) 0.057(4) 0.004(4) 0.015(3) 0.033(4)
Sb1 0.0204(3) 0.0192(3) 0.0219(3) -0.0013(2) 0.0053(3) -0.0021(2)
F1 0.055(3) 0.0596(18) 0.0259(13) 0.0053(12) 0.0096(14) -0.012(2)
F2 0.0290(15) 0.051(6) 0.070(3) -0.006(4) 0.0030(15) -0.010(2)
F3 0.071(3) 0.0331(16) 0.068(6) -0.002(2) 0.023(3) 0.0198(15)
F4 0.044(3) 0.0254(16) 0.054(4) -0.0034(16) 0.017(2) 0.0024(18)
F5 0.0302(15) 0.0379(18) 0.047(5) 0.0015(19) 0.0047(16) -0.0139(13)
F6 0.0420(17) 0.0579(18) 0.0262(13) 0.0088(13) 0.0116(12) 0.0046(14)
F1' 0.055(3) 0.0596(18) 0.0259(13) 0.0053(12) 0.0096(14) -0.012(2)
F2' 0.0290(15) 0.051(6) 0.070(3) -0.006(4) 0.0030(15) -0.010(2)
F3' 0.071(3) 0.0331(16) 0.068(6) -0.002(2) 0.023(3) 0.0198(15)
C25' 0.022(5) 0.040(6) 0.031(6) -0.002(5) 0.003(4) 0.000(4)
S1' 0.0297(14) 0.0253(12) 0.0316(13) -0.0027(10) 0.0102(12) -0.0044(10)
O4' 0.044(3) 0.0254(16) 0.054(4) -0.0034(16) 0.017(2) 0.0024(18)
O5' 0.0302(15) 0.0379(18) 0.047(5) 0.0015(19) 0.0047(16) -0.0139(13)
O6' 0.0420(17) 0.0579(18) 0.0262(13) 0.0088(13) 0.0116(12) 0.0046(14)
Sb2 0.0229(3) 0.0414(7) 0.0356(5) -0.0058(5) 0.0064(3) 0.0002(3)
F7 0.091(6) 0.063(5) 0.070(4) -0.025(4) 0.027(4) -0.036(4)
F8 0.093(7) 0.066(3) 0.061(4) 0.009(3) 0.002(4) 0.006(4)
F9 0.043(3) 0.110(6) 0.113(5) -0.015(4) 0.037(3) 0.022(3)
F10 0.032(3) 0.092(5) 0.077(4) -0.031(4) 0.008(3) 0.017(3)
F11 0.093(5) 0.104(6) 0.051(4) 0.033(4) 0.002(3) 0.007(4)
F12 0.071(4) 0.110(6) 0.090(5) -0.051(4) 0.029(4) -0.053(4)
F7' 0.076(5) 0.043(4) 0.082(5) -0.018(4) 0.028(4) -0.022(3)
F8' 0.093(7) 0.066(3) 0.061(4) 0.009(3) 0.002(4) 0.006(4)
F9' 0.067(5) 0.104(6) 0.079(5) -0.021(4) 0.035(4) -0.019(4)
C26' 0.027(5) 0.050(7) 0.056(8) -0.018(7) -0.010(5) 0.001(5)
S2' 0.071(3) 0.060(4) 0.040(2) 0.009(2) 0.0101(17) 0.003(2)
O10' 0.067(7) 0.081(7) 0.075(6) 0.002(6) 0.035(5) -0.032(5)
O11' 0.086(8) 0.143(11) 0.065(7) 0.035(7) -0.033(6) 0.030(7)
O12' 0.141(11) 0.027(4) 0.081(7) -0.003(4) 0.024(8) 0.006(6)

loop_
_atom_type_symbol
_atom_type_description
_atom_type_scat_dispersion_real
_atom_type_scat_dispersion_imag
_atom_type_scat_source
C C 0.0033 0.0016 'International Tables Vol C Tables 4.2.6.8 and 6.1.1.4'
H H 0.0000 0.0000 'International Tables Vol C Tables 4.2.6.8 and 6.1.1.4'
N N 0.0061 0.0033 'International Tables Vol C Tables 4.2.6.8 and 6.1.1.4'
F F 0.0171 0.0103 'International Tables Vol C Tables 4.2.6.8 and 6.1.1.4'
Sb Sb -0.5866 1.5461 'International Tables Vol C Tables 4.2.6.8 and 6.1.1.4'
Fe Fe 0.3463 0.8444 'International Tables Vol C Tables 4.2.6.8 and 6.1.1.4'
O O 0.0106 0.0060 'International Tables Vol C Tables 4.2.6.8 and 6.1.1.4'
S S 0.1246 0.1234 'International Tables Vol C Tables 4.2.6.8 and 6.1.1.4'

loop_
_geom_angle_atom_site_label_1
_geom_angle_atom_site_label_2
_geom_angle_atom_site_label_3
_geom_angle
N3 Fe1 N2 117.15(12)
N3 Fe1 N4 116.40(12)
N2 Fe1 N4 118.35(12)
N3 Fe1 C22 100.25(13)
N2 Fe1 C22 100.11(13)
N4 Fe1 C22 98.32(12)
N3 Fe1 N1 80.77(11)
N2 Fe1 N1 80.26(11)
N4 Fe1 N1 80.30(11)
C22 Fe1 N1 178.56(12)
C1 N1 C15 112.0(3)
C1 N1 C8 110.8(3)
C15 N1 C8 111.4(3)
C1 N1 Fe1 107.7(2)
C15 N1 Fe1 107.5(2)
C8 N1 Fe1 107.2(2)
C3 N2 C2 118.9(3)
C3 N2 Fe1 127.2(2)
C2 N2 Fe1 113.4(2)
C10 N3 C9 118.1(3)
C10 N3 Fe1 128.1(2)
C9 N3 Fe1 113.5(2)
C17 N4 C16 117.7(3)
C17 N4 Fe1 128.9(2)
C16 N4 Fe1 112.9(2)
C3 N5 C4 122.1(3)
C3 N5 C5 123.1(3)
C4 N5 C5 114.7(3)
C3 N6 C7 123.2(3)
C3 N6 C6 122.8(3)
C7 N6 C6 114.0(3)
C10 N7 C11 122.1(3)
C10 N7 C12 122.8(3)
C11 N7 C12 115.0(3)
C10 N8 C14 123.4(3)
C10 N8 C13 121.9(3)
C14 N8 C13 114.7(3)
C17 N9 C18 122.5(3)
C17 N9 C19 122.6(3)
C18 N9 C19 114.9(3)
C17 N10 C21 123.4(3)
C17 N10 C20 121.4(3)
C21 N10 C20 115.2(3)
N1 C1 C2 109.0(3)
N1 C1 H1A 109.9
C2 C1 H1A 109.9
N1 C1 H1B 109.9
C2 C1 H1B 109.9
H1A C1 H1B 108.3
N2 C2 C1 107.5(3)
N2 C2 H2A 110.2
C1 C2 H2A 110.2
N2 C2 H2B 110.2
C1 C2 H2B 110.2
H2A C2 H2B 108.5
N2 C3 N6 123.2(3)
N2 C3 N5 119.6(3)
N6 C3 N5 117.2(3)
N5 C4 H4A 109.5
N5 C4 H4B 109.5
H4A C4 H4B 109.5
N5 C4 H4C 109.5
H4A C4 H4C 109.5
H4B C4 H4C 109.5
N5 C5 H5A 109.5
N5 C5 H5B 109.5
H5A C5 H5B 109.5
N5 C5 H5C 109.5
H5A C5 H5C 109.5
H5B C5 H5C 109.5
N6 C6 H6A 109.5
N6 C6 H6B 109.5
H6A C6 H6B 109.5
N6 C6 H6C 109.5
H6A C6 H6C 109.5
H6B C6 H6C 109.5
N6 C7 H7A 109.5
N6 C7 H7B 109.5
H7A C7 H7B 109.5
N6 C7 H7C 109.5
H7A C7 H7C 109.5
H7B C7 H7C 109.5
N1 C8 C9 108.7(3)
N1 C8 H8A 109.9
C9 C8 H8A 109.9
N1 C8 H8B 109.9
C9 C8 H8B 109.9
H8A C8 H8B 108.3
N3 C9 C8 107.5(3)
N3 C9 H9A 110.2
C8 C9 H9A 110.2
N3 C9 H9B 110.2
C8 C9 H9B 110.2
H9A C9 H9B 108.5
N3 C10 N8 122.9(3)
N3 C10 N7 119.3(3)
N8 C10 N7 117.7(3)
N7 C11 H11A 109.5
N7 C11 H11B 109.5
H11A C11 H11B 109.5
N7 C11 H11C 109.5
H11A C11 H11C 109.5
H11B C11 H11C 109.5
N7 C12 H12A 109.5
N7 C12 H12B 109.5
H12A C12 H12B 109.5
N7 C12 H12C 109.5
H12A C12 H12C 109.5
H12B C12 H12C 109.5
N8 C13 H13A 109.5
N8 C13 H13B 109.5
H13A C13 H13B 109.5
N8 C13 H13C 109.5
H13A C13 H13C 109.5
H13B C13 H13C 109.5
N8 C14 H14A 109.5
N8 C14 H14B 109.5
H14A C14 H14B 109.5
N8 C14 H14C 109.5
H14A C14 H14C 109.5
H14B C14 H14C 109.5
N1 C15 C16 109.1(3)
N1 C15 H15A 109.9
C16 C15 H15A 109.9
N1 C15 H15B 109.9
C16 C15 H15B 109.9
H15A C15 H15B 108.3
N4 C16 C15 107.4(3)
N4 C16 H16A 110.2
C15 C16 H16A 110.2
N4 C16 H16B 110.2
C15 C16 H16B 110.2
H16A C16 H16B 108.5
N4 C17 N10 123.2(3)
N4 C17 N9 119.4(3)
N10 C17 N9 117.4(3)
N9 C18 H18A 109.5
N9 C18 H18B 109.5
H18A C18 H18B 109.5
N9 C18 H18C 109.5
H18A C18 H18C 109.5
H18B C18 H18C 109.5
N9 C19 H19A 109.5
N9 C19 H19B 109.5
H19A C19 H19B 109.5
N9 C19 H19C 109.5
H19A C19 H19C 109.5
H19B C19 H19C 109.5
N10 C20 H20A 109.5
N10 C20 H20B 109.5
H20A C20 H20B 109.5
N10 C20 H20C 109.5
H20A C20 H20C 109.5
H20B C20 H20C 109.5
N10 C21 H21A 109.5
N10 C21 H21B 109.5
H21A C21 H21B 109.5
N10 C21 H21C 109.5
H21A C21 H21C 109.5
H21B C21 H21C 109.5
N12 C22 Fe1 178.2(3)
N13 C23 C24 177.3(6)
C23 C24 H24A 109.5
C23 C24 H24B 109.5
H24A C24 H24B 109.5
C23 C24 H24C 109.5
H24A C24 H24C 109.5
H24B C24 H24C 109.5
F3 Sb1 F4 179.8(2)
F3 Sb1 F2 90.33(16)
F4 Sb1 F2 89.90(16)
F3 Sb1 F1 89.83(16)
F4 Sb1 F1 90.19(16)
F2 Sb1 F1 90.06(16)
F3 Sb1 F6 90.03(16)
F4 Sb1 F6 89.95(15)
F2 Sb1 F6 89.92(16)
F1 Sb1 F6 179.9(2)
F3 Sb1 F5 90.03(16)
F4 Sb1 F5 89.73(15)
F2 Sb1 F5 179.5(2)
F1 Sb1 F5 90.33(16)
F6 Sb1 F5 89.69(16)
F1' C25' F3' 105.7(5)
F1' C25' F2' 105.9(5)
F3' C25' F2' 106.2(5)
F1' C25' S1' 113.5(5)
F3' C25' S1' 112.4(5)
F2' C25' S1' 112.6(5)
O5' S1' O4' 114.0(3)
O5' S1' O6' 113.7(3)
O4' S1' O6' 113.9(3)
O5' S1' C25' 104.9(3)
O4' S1' C25' 104.5(3)
O6' S1' C25' 104.4(3)
F8 Sb2 F12 91.1(2)
F8 Sb2 F9 90.94(18)
F12 Sb2 F9 90.17(17)
F8 Sb2 F10 90.70(19)
F12 Sb2 F10 90.44(17)
F9 Sb2 F10 178.2(2)
F8 Sb2 F7 90.37(18)
F12 Sb2 F7 178.5(3)
F9 Sb2 F7 89.41(18)
F10 Sb2 F7 89.93(17)
F8 Sb2 F11 179.3(2)
F12 Sb2 F11 89.56(18)
F9 Sb2 F11 89.41(18)
F10 Sb2 F11 88.94(17)
F7 Sb2 F11 88.98(19)
F9' C26' F8' 106.1(6)
F9' C26' F7' 106.4(5)
F8' C26' F7' 106.2(6)
F9' C26' S2' 112.8(5)
F8' C26' S2' 112.7(5)
F7' C26' S2' 112.1(5)
O12' S2' O11' 114.7(3)
O12' S2' O10' 114.2(3)
O11' S2' O10' 113.7(3)
O12' S2' C26' 104.7(3)
O11' S2' C26' 104.2(3)
O10' S2' C26' 103.7(3)

loop_
_geom_bond_atom_site_label_1
_geom_bond_atom_site_label_2
_geom_bond_distance
Fe1 N3 2.006(3)
Fe1 N2 2.014(3)
Fe1 N4 2.022(3)
Fe1 C22 2.094(4)
Fe1 N1 2.214(3)
N1 C1 1.484(4)
N1 C15 1.484(4)
N1 C8 1.492(4)
N2 C3 1.335(4)
N2 C2 1.479(4)
N3 C10 1.341(4)
N3 C9 1.478(4)
N4 C17 1.344(4)
N4 C16 1.483(4)
N5 C3 1.353(4)
N5 C4 1.457(5)
N5 C5 1.457(5)
N6 C3 1.349(5)
N6 C7 1.461(5)
N6 C6 1.463(5)
N7 C10 1.351(5)
N7 C11 1.451(5)
N7 C12 1.456(5)
N8 C10 1.344(5)
N8 C14 1.460(5)
N8 C13 1.474(5)
N9 C17 1.351(4)
N9 C18 1.447(5)
N9 C19 1.471(5)
N10 C17 1.346(4)
N10 C21 1.463(5)
N10 C20 1.469(5)
C1 C2 1.511(5)
C1 H1A 0.9900
C1 H1B 0.9900
C2 H2A 0.9900
C2 H2B 0.9900
C4 H4A 0.9800
C4 H4B 0.9800
C4 H4C 0.9800
C5 H5A 0.9800
C5 H5B 0.9800
C5 H5C 0.9800
C6 H6A 0.9800
C6 H6B 0.9800
C6 H6C 0.9800
C7 H7A 0.9800
C7 H7B 0.9800
C7 H7C 0.9800
C8 C9 1.521(5)
C8 H8A 0.9900
C8 H8B 0.9900
C9 H9A 0.9900
C9 H9B 0.9900
C11 H11A 0.9800
C11 H11B 0.9800
C11 H11C 0.9800
C12 H12A 0.9800
C12 H12B 0.9800
C12 H12C 0.9800
C13 H13A 0.9800
C13 H13B 0.9800
C13 H13C 0.9800
C14 H14A 0.9800
C14 H14B 0.9800
C14 H14C 0.9800
C15 C16 1.506(5)
C15 H15A 0.9900
C15 H15B 0.9900
C16 H16A 0.9900
C16 H16B 0.9900
C18 H18A 0.9800
C18 H18B 0.9800
C18 H18C 0.9800
C19 H19A 0.9800
C19 H19B 0.9800
C19 H19C 0.9800
C20 H20A 0.9800
C20 H20B 0.9800
C20 H20C 0.9800
C21 H21A 0.9800
C21 H21B 0.9800
C21 H21C 0.9800
C22 N12 1.144(4)
N13 C23 1.128(6)
C23 C24 1.451(7)
C24 H24A 0.9800
C24 H24B 0.9800
C24 H24C 0.9800
Sb1 F3 1.863(3)
Sb1 F4 1.865(3)
Sb1 F2 1.865(3)
Sb1 F1 1.866(3)
Sb1 F6 1.866(3)
Sb1 F5 1.866(3)
F1' C25' 1.364(5)
F2' C25' 1.365(5)
F3' C25' 1.365(5)
C25' S1' 1.724(11)
S1' O5' 1.443(4)
S1' O4' 1.443(4)
S1' O6' 1.444(4)
Sb2 F8 1.840(5)
Sb2 F12 1.853(4)
Sb2 F9 1.863(4)
Sb2 F10 1.864(4)
Sb2 F7 1.875(4)
Sb2 F11 1.887(4)
F7' C26' 1.363(5)
F8' C26' 1.363(5)
F9' C26' 1.361(5)
C26' S2' 1.724(11)
S2' O12' 1.441(4)
S2' O11' 1.443(4)
S2' O10' 1.445(4)

loop_
_geom_torsion_atom_site_label_1
_geom_torsion_atom_site_label_2
_geom_torsion_atom_site_label_3
_geom_torsion_atom_site_label_4
_geom_torsion
N3 Fe1 N1 C1 130.0(2)
N2 Fe1 N1 C1 10.2(2)
N4 Fe1 N1 C1 -111.0(2)
C22 Fe1 N1 C1 -95(5)
N3 Fe1 N1 C15 -109.1(2)
N2 Fe1 N1 C15 131.1(2)
N4 Fe1 N1 C15 9.8(2)
C22 Fe1 N1 C15 26(5)
N3 Fe1 N1 C8 10.8(2)
N2 Fe1 N1 C8 -109.0(2)
N4 Fe1 N1 C8 129.8(2)
C22 Fe1 N1 C8 146(5)
N3 Fe1 N2 C3 116.7(3)
N4 Fe1 N2 C3 -95.7(3)
C22 Fe1 N2 C3 9.6(3)
N1 Fe1 N2 C3 -169.0(3)
N3 Fe1 N2 C2 -56.0(3)
N4 Fe1 N2 C2 91.6(3)
C22 Fe1 N2 C2 -163.1(2)
N1 Fe1 N2 C2 18.3(2)
N2 Fe1 N3 C10 -94.7(3)
N4 Fe1 N3 C10 117.0(3)
C22 Fe1 N3 C10 12.3(3)
N1 Fe1 N3 C10 -168.7(3)
N2 Fe1 N3 C9 91.9(3)
N4 Fe1 N3 C9 -56.3(3)
C22 Fe1 N3 C9 -161.0(2)
N1 Fe1 N3 C9 17.9(2)
N3 Fe1 N4 C17 -95.3(3)
N2 Fe1 N4 C17 116.9(3)
C22 Fe1 N4 C17 10.6(3)
N1 Fe1 N4 C17 -169.8(3)
N3 Fe1 N4 C16 93.4(2)
N2 Fe1 N4 C16 -54.4(3)
C22 Fe1 N4 C16 -160.7(2)
N1 Fe1 N4 C16 18.9(2)
C15 N1 C1 C2 -153.8(3)
C8 N1 C1 C2 81.1(3)
Fe1 N1 C1 C2 -35.8(3)
C3 N2 C2 C1 143.3(3)
Fe1 N2 C2 C1 -43.4(3)
N1 C1 C2 N2 51.7(4)
C2 N2 C3 N6 30.3(5)
Fe1 N2 C3 N6 -142.0(3)
C2 N2 C3 N5 -148.5(3)
Fe1 N2 C3 N5 39.2(5)
C7 N6 C3 N2 30.9(6)
C6 N6 C3 N2 -148.3(4)
C7 N6 C3 N5 -150.3(4)
C6 N6 C3 N5 30.5(5)
C4 N5 C3 N2 34.8(5)
C5 N5 C3 N2 -141.8(4)
C4 N5 C3 N6 -144.1(3)
C5 N5 C3 N6 39.4(5)
C1 N1 C8 C9 -153.4(3)
C15 N1 C8 C9 81.2(3)
Fe1 N1 C8 C9 -36.2(3)
C10 N3 C9 C8 142.8(3)
Fe1 N3 C9 C8 -43.1(3)
N1 C8 C9 N3 51.8(4)
C9 N3 C10 N8 31.0(5)
Fe1 N3 C10 N8 -142.1(3)
C9 N3 C10 N7 -148.4(3)
Fe1 N3 C10 N7 38.5(5)
C14 N8 C10 N3 32.9(5)
C13 N8 C10 N3 -146.3(4)
C14 N8 C10 N7 -147.7(3)
C13 N8 C10 N7 33.1(5)
C11 N7 C10 N3 33.5(5)
C12 N7 C10 N3 -144.3(4)
C11 N7 C10 N8 -146.0(3)
C12 N7 C10 N8 36.3(5)
C1 N1 C15 C16 82.1(3)
C8 N1 C15 C16 -153.2(3)
Fe1 N1 C15 C16 -36.0(3)
C17 N4 C16 C15 143.5(3)
Fe1 N4 C16 C15 -44.2(3)
N1 C15 C16 N4 52.4(4)
C16 N4 C17 N10 29.4(5)
Fe1 N4 C17 N10 -141.6(3)
C16 N4 C17 N9 -148.7(3)
Fe1 N4 C17 N9 40.4(5)
C21 N10 C17 N4 34.2(6)
C20 N10 C17 N4 -142.5(4)
C21 N10 C17 N9 -147.7(4)
C20 N10 C17 N9 35.6(5)
C18 N9 C17 N4 31.1(5)
C19 N9 C17 N4 -146.3(3)
C18 N9 C17 N10 -147.0(3)
C19 N9 C17 N10 35.5(5)
N3 Fe1 C22 N12 136(10)
N2 Fe1 C22 N12 -104(10)
N4 Fe1 C22 N12 17(10)
N1 Fe1 C22 N12 1(14)
F1' C25' S1' O5' 68.1(4)
F3' C25' S1' O5' -51.8(4)
F2' C25' S1' O5' -171.6(4)
F1' C25' S1' O4' -52.1(4)
F3' C25' S1' O4' -172.0(4)
F2' C25' S1' O4' 68.2(4)
F1' C25' S1' O6' -172.0(4)
F3' C25' S1' O6' 68.1(4)
F2' C25' S1' O6' -51.7(4)
F9' C26' S2' O12' -60.4(5)
F8' C26' S2' O12' 59.8(5)
F7' C26' S2' O12' 179.5(4)
F9' C26' S2' O11' 60.3(4)
F8' C26' S2' O11' -179.4(5)
F7' C26' S2' O11' -59.7(4)
F9' C26' S2' O10' 179.6(4)
F8' C26' S2' O10' -60.2(5)
F7' C26' S2' O10' 59.5(4)
